data_7127484
loop_
_publ_author_name
'Kitamura, Kei'
'Kudo, Ryoji'
'Sugiyama, Haruki'
'Uekusa, Hidehiro'
'Hamura, Toshiyuki'

_publ_section_title
;
 Isoacenofuran: a novel quinoidal building block for efficient access to
 high-ordered polyacene derivatives.
;
_journal_issue 95
_journal_name_full 'Chemical communications (Cambridge, England)'
_journal_page_first 14988
_journal_page_last 14991
_journal_paper_doi 10.1039/d0cc06620f
_journal_volume 56
_journal_year 2020
_chemical_formula_moiety 'C70 H56'
_chemical_formula_sum 'C70 H56'
_chemical_formula_weight 897.14
_space_group_crystal_system monoclinic
_space_group_IT_number 14
_space_group_name_Hall '-P 2yn'
_space_group_name_H-M_alt 'P 1 21/n 1'
_atom_sites_solution_hydrogens geom
_atom_sites_solution_primary dual
_atom_sites_solution_secondary difmap
_audit_creation_method SHELXL-2018/1
_audit_update_record
;
2020-10-03 deposited with the CCDC.	2020-11-03 downloaded from the CCDC.
;
_cell_angle_alpha 90
_cell_angle_beta 96.5951(10)
_cell_angle_gamma 90
_cell_formula_units_Z 2
_cell_length_a 8.80384(16)
_cell_length_b 9.18711(17)
_cell_length_c 30.3074(6)
_cell_measurement_reflns_used 15120
_cell_measurement_temperature 93(2)
_cell_measurement_theta_max 68.17
_cell_measurement_theta_min 4.41
_cell_volume 2435.10(8)
_computing_cell_refinement 'PROCESS-AUTO (Rigaku, 1998)'
_computing_data_collection 'PROCESS-AUTO (Rigaku, 1998)'
_computing_data_reduction 'PROCESS-AUTO (Rigaku, 1998)'
_computing_molecular_graphics 'ORTEP-3 (Farrugia, 2008)'
_computing_publication_material 'SHELXL-2018/8 (Sheldrick, 2018)'
_computing_structure_refinement 'SHELXL-2018/1 (Sheldrick, 2018)'
_computing_structure_solution 'SHELXT 2014/4 (Sheldrick, 2014)'
_diffrn_ambient_temperature 93(2)
_diffrn_measured_fraction_theta_full 0.997
_diffrn_measured_fraction_theta_max 0.997
_diffrn_measurement_device_type 'RIGAKU R-AXIS RAPID-II IP Area Detector'
_diffrn_measurement_method '\w scans'
_diffrn_radiation_type CuK\a
_diffrn_radiation_wavelength 1.54186
_diffrn_reflns_av_unetI/netI 0.1778
_diffrn_reflns_Laue_measured_fraction_full 0.997
_diffrn_reflns_Laue_measured_fraction_max 0.997
_diffrn_reflns_limit_h_max 10
_diffrn_reflns_limit_h_min -10
_diffrn_reflns_limit_k_max 11
_diffrn_reflns_limit_k_min -11
_diffrn_reflns_limit_l_max 36
_diffrn_reflns_limit_l_min -36
_diffrn_reflns_number 52552
_diffrn_reflns_point_group_measured_fraction_full 0.997
_diffrn_reflns_point_group_measured_fraction_max 0.997
_diffrn_reflns_theta_full 67.686
_diffrn_reflns_theta_max 68.237
_diffrn_reflns_theta_min 5.033
_diffrn_source 'rotating anode X-ray tube'
_exptl_absorpt_coefficient_mu 0.520
_exptl_absorpt_correction_T_max 0.986
_exptl_absorpt_correction_T_min 0.377
_exptl_absorpt_correction_type multi-scan
_exptl_absorpt_process_details 'Absorption was corrected by ABSCOR'
_exptl_crystal_colour red
_exptl_crystal_density_diffrn 1.224
_exptl_crystal_description stick
_exptl_crystal_F_000 952
_exptl_crystal_size_max 0.180
_exptl_crystal_size_mid 0.028
_exptl_crystal_size_min 0.028
_refine_diff_density_max 0.731
_refine_diff_density_min -0.551
_refine_diff_density_rms 0.130
_refine_ls_extinction_method none
_refine_ls_goodness_of_fit_ref 0.994
_refine_ls_hydrogen_treatment constr
_refine_ls_matrix_type full
_refine_ls_number_parameters 323
_refine_ls_number_reflns 52552
_refine_ls_number_restraints 0
_refine_ls_restrained_S_all 0.994
_refine_ls_R_factor_all 0.1527
_refine_ls_R_factor_gt 0.0887
_refine_ls_shift/su_max 0.016
_refine_ls_shift/su_mean 0.000
_refine_ls_structure_factor_coef Fsqd
_refine_ls_weighting_details 'w=1/[\s^2^(Fo^2^)+(0.1285P)^2^] where P=(Fo^2^+2Fc^2^)/3'
_refine_ls_weighting_scheme calc
_refine_ls_wR_factor_gt 0.2264
_refine_ls_wR_factor_ref 0.2787
_reflns_Friedel_coverage 0.000
_reflns_number_gt 24533
_reflns_number_total 52552
_reflns_threshold_expression 'I > 2\s(I)'
_cod_data_source_file d0cc06620f2.cif
_cod_data_source_block shelx
_cod_original_sg_symbol_H-M 'P 21/n'
_cod_database_code 7127484
_shelx_shelxl_version_number 2018/1
_shelx_space_group_comment
;
The symmetry employed for this shelxl refinement is uniquely defined
by the following loop, which should always be used as a source of
symmetry information in preference to the above space-group names.
They are only intended as comments.
;
_shelx_estimated_absorpt_t_min 0.912
_shelx_estimated_absorpt_t_max 0.986

loop_
_space_group_symop_operation_xyz
'x, y, z'
'-x+1/2, y+1/2, -z+1/2'
'-x, -y, -z'
'x-1/2, -y-1/2, z-1/2'

loop_
_atom_site_label
_atom_site_type_symbol
_atom_site_fract_x
_atom_site_fract_y
_atom_site_fract_z
_atom_site_U_iso_or_equiv
_atom_site_adp_type
_atom_site_occupancy
_atom_site_site_symmetry_order
_atom_site_calc_flag
_atom_site_refinement_flags_posn
_atom_site_refinement_flags_adp
_atom_site_refinement_flags_occupancy
_atom_site_disorder_assembly
_atom_site_disorder_group
C1 C 1.3102(5) -0.1197(5) 0.49249(16) 0.0292(14) Uani 1 1 d . . . . .
H1 H 1.391042 -0.117484 0.516125 0.035 Uiso 1 1 calc R U . . .
C2 C 1.2818(6) -0.2444(5) 0.46846(17) 0.0338(14) Uani 1 1 d . . . . .
H2 H 1.341768 -0.328707 0.475927 0.041 Uiso 1 1 calc R U . . .
C3 C 1.1626(6) -0.2496(5) 0.43210(17) 0.0324(14) Uani 1 1 d . . . . .
H3 H 1.143625 -0.337170 0.415751 0.039 Uiso 1 1 calc R U . . .
C4 C 1.0772(6) -0.1301(5) 0.42102(16) 0.0310(14) Uani 1 1 d . . . . .
H4 H 0.999326 -0.134558 0.396607 0.037 Uiso 1 1 calc R U . . .
C5 C 1.1017(6) 0.0038(5) 0.44546(17) 0.0271(13) Uani 1 1 d . . . . .
C6 C 1.2195(6) 0.0072(5) 0.48237(17) 0.0268(13) Uani 1 1 d . . . . .
C7 C 1.2401(5) 0.1335(5) 0.50730(16) 0.0270(13) Uani 1 1 d . . . . .
H7 H 1.319842 0.136977 0.531225 0.032 Uiso 1 1 calc R U . . .
C8 C 1.1462(5) 0.2576(5) 0.49831(15) 0.0234(13) Uani 1 1 d . . . . .
C9 C 1.0307(5) 0.2543(5) 0.46119(16) 0.0238(13) Uani 1 1 d . . . . .
C10 C 1.0140(5) 0.1265(5) 0.43500(16) 0.0271(13) Uani 1 1 d . . . . .
H10 H 0.940476 0.124999 0.409485 0.032 Uiso 1 1 calc R U . . .
C11 C 0.9402(5) 0.3803(5) 0.45056(16) 0.0247(13) Uani 1 1 d . . . . .
C12 C 0.9414(5) 0.4987(5) 0.48103(14) 0.0226(13) Uani 1 1 d . . . . .
C13 C 0.8331(6) 0.6140(5) 0.47538(16) 0.0234(13) Uani 1 1 d . . . . .
C14 C 0.8575(6) 0.3885(5) 0.40722(18) 0.0277(13) Uani 1 1 d . . . . .
C15 C 0.7986(6) 0.3940(5) 0.36951(18) 0.0287(14) Uani 1 1 d . . . . .
C16 C 0.7163(6) 0.4234(5) 0.32649(17) 0.0275(13) Uani 1 1 d . . . . .
C18 C 0.5398(5) 0.3529(5) 0.26417(16) 0.0320(14) Uani 1 1 d . . . . .
H18 H 0.474338 0.281726 0.249349 0.038 Uiso 1 1 calc R U . . .
C17 C 0.6210(6) 0.3166(6) 0.30398(17) 0.0315(14) Uani 1 1 d . . . . .
C19 C 0.5486(6) 0.4889(6) 0.24439(17) 0.0326(14) Uani 1 1 d . . . . .
C20 C 0.6453(6) 0.5922(6) 0.26707(17) 0.0326(14) Uani 1 1 d . . . . .
H20 H 0.654079 0.685667 0.254220 0.039 Uiso 1 1 calc R U . . .
C21 C 0.7280(6) 0.5623(5) 0.30737(17) 0.0283(13) Uani 1 1 d . . . . .
C22 C 0.6074(6) 0.1670(5) 0.32410(16) 0.0443(16) Uani 1 1 d . . . . .
H22A H 0.570009 0.097798 0.300735 0.066 Uiso 1 1 calc R U . . .
H22B H 0.535534 0.170845 0.346478 0.066 Uiso 1 1 calc R U . . .
H22C H 0.707907 0.135507 0.338110 0.066 Uiso 1 1 calc R U . . .
C23 C 0.4521(6) 0.5265(5) 0.20079(16) 0.0435(16) Uani 1 1 d . . . . .
H23A H 0.510467 0.590715 0.183165 0.065 Uiso 1 1 calc R U . . .
H23B H 0.358351 0.576058 0.207102 0.065 Uiso 1 1 calc R U . . .
H23C H 0.425390 0.436997 0.184099 0.065 Uiso 1 1 calc R U . . .
C24 C 0.8281(5) 0.6769(5) 0.33166(15) 0.0400(15) Uani 1 1 d . . . . .
H24A H 0.811047 0.770616 0.316438 0.060 Uiso 1 1 calc R U . . .
H24B H 0.935725 0.648925 0.332134 0.060 Uiso 1 1 calc R U . . .
H24C H 0.802662 0.685648 0.362191 0.060 Uiso 1 1 calc R U . . .
C25 C 0.6975(6) 0.6030(5) 0.44504(16) 0.0275(13) Uani 1 1 d . . . . .
C26 C 0.5787(6) 0.5951(5) 0.42108(17) 0.0280(14) Uani 1 1 d . . . . .
C27 C 0.4486(6) 0.5621(5) 0.38891(17) 0.0270(13) Uani 1 1 d . . . . .
C28 C 0.3797(6) 0.4237(5) 0.38962(17) 0.0283(13) Uani 1 1 d . . . . .
C29 C 0.2650(5) 0.3879(5) 0.35671(17) 0.0304(14) Uani 1 1 d . . . . .
H29 H 0.216038 0.296008 0.357739 0.036 Uiso 1 1 calc R U . . .
C30 C 0.2185(6) 0.4829(6) 0.32187(18) 0.0328(14) Uani 1 1 d . . . . .
C31 C 0.2839(6) 0.6216(5) 0.32264(17) 0.0319(14) Uani 1 1 d . . . . .
H31 H 0.250259 0.688349 0.299622 0.038 Uiso 1 1 calc R U . . .
C32 C 0.3964(6) 0.6653(6) 0.35591(17) 0.0292(13) Uani 1 1 d . . . . .
C33 C 0.4337(5) 0.3183(5) 0.42565(15) 0.0387(15) Uani 1 1 d . . . . .
H33A H 0.378443 0.226088 0.420524 0.058 Uiso 1 1 calc R U . . .
H33B H 0.414416 0.358443 0.454447 0.058 Uiso 1 1 calc R U . . .
H33C H 0.543533 0.301210 0.425603 0.058 Uiso 1 1 calc R U . . .
C34 C 0.1038(6) 0.4348(5) 0.28344(16) 0.0434(16) Uani 1 1 d . . . . .
H34A H 0.060345 0.520657 0.267445 0.065 Uiso 1 1 calc R U . . .
H34B H 0.021739 0.379156 0.294867 0.065 Uiso 1 1 calc R U . . .
H34C H 0.155083 0.373647 0.263193 0.065 Uiso 1 1 calc R U . . .
C35 C 0.4585(5) 0.8172(5) 0.35640(16) 0.0408(15) Uani 1 1 d . . . . .
H35A H 0.417885 0.867480 0.329042 0.061 Uiso 1 1 calc R U . . .
H35B H 0.570301 0.813770 0.358391 0.061 Uiso 1 1 calc R U . . .
H35C H 0.427819 0.869753 0.382094 0.061 Uiso 1 1 calc R U . . .

loop_
_atom_site_aniso_label
_atom_site_aniso_U_11
_atom_site_aniso_U_22
_atom_site_aniso_U_33
_atom_site_aniso_U_23
_atom_site_aniso_U_13
_atom_site_aniso_U_12
C1 0.032(3) 0.021(3) 0.034(3) 0.003(3) -0.001(3) 0.003(3)
C2 0.039(4) 0.024(3) 0.040(4) 0.005(3) 0.010(3) 0.007(3)
C3 0.041(4) 0.020(3) 0.038(4) -0.003(3) 0.013(3) 0.002(3)
C4 0.034(3) 0.022(3) 0.036(3) -0.005(3) 0.001(3) -0.003(3)
C5 0.031(3) 0.019(3) 0.032(3) -0.003(3) 0.007(3) -0.003(3)
C6 0.033(3) 0.018(3) 0.030(3) 0.003(3) 0.007(3) -0.001(3)
C7 0.031(3) 0.018(3) 0.031(3) 0.002(2) -0.001(3) 0.000(3)
C8 0.026(3) 0.020(3) 0.024(3) 0.002(2) 0.001(3) 0.000(2)
C9 0.028(3) 0.020(3) 0.023(3) 0.002(2) 0.001(3) 0.000(2)
C10 0.037(3) 0.017(3) 0.027(3) -0.002(2) 0.002(3) -0.002(2)
C11 0.028(3) 0.019(3) 0.027(3) -0.001(2) -0.001(3) -0.001(2)
C12 0.027(3) 0.019(3) 0.021(3) 0.000(3) -0.002(2) -0.004(3)
C13 0.028(3) 0.017(3) 0.024(3) -0.001(2) -0.001(3) 0.003(2)
C14 0.031(3) 0.019(3) 0.031(3) -0.004(3) -0.005(3) 0.000(2)
C15 0.029(3) 0.025(3) 0.031(3) -0.005(3) -0.001(3) 0.000(2)
C16 0.030(3) 0.026(3) 0.025(3) -0.004(3) -0.002(3) 0.002(3)
C18 0.036(4) 0.029(3) 0.028(3) -0.004(3) -0.009(3) -0.001(3)
C17 0.040(4) 0.022(3) 0.032(4) -0.004(3) -0.002(3) -0.002(3)
C19 0.038(4) 0.030(4) 0.028(3) -0.002(3) -0.003(3) 0.005(3)
C20 0.036(4) 0.031(4) 0.030(3) 0.003(3) -0.004(3) 0.002(3)
C21 0.032(3) 0.022(3) 0.031(3) -0.004(3) -0.001(3) -0.001(3)
C22 0.060(4) 0.029(4) 0.043(4) 0.000(3) -0.004(3) -0.007(3)
C23 0.051(4) 0.037(4) 0.039(4) -0.001(3) -0.013(3) 0.006(3)
C24 0.049(4) 0.029(4) 0.041(4) -0.008(3) -0.001(3) -0.012(3)
C25 0.032(3) 0.020(3) 0.029(3) -0.001(3) 0.000(3) 0.003(3)
C26 0.030(3) 0.023(3) 0.029(3) -0.001(3) -0.002(3) 0.007(3)
C27 0.026(3) 0.025(3) 0.029(3) 0.000(3) -0.004(3) 0.004(3)
C28 0.028(3) 0.024(3) 0.033(3) 0.003(3) 0.005(3) 0.004(3)
C29 0.031(3) 0.024(3) 0.034(3) -0.001(3) -0.008(3) 0.000(3)
C30 0.029(3) 0.031(4) 0.036(4) -0.007(3) -0.006(3) 0.000(3)
C31 0.033(3) 0.031(4) 0.031(3) 0.005(3) -0.001(3) 0.004(3)
C32 0.028(3) 0.027(3) 0.031(3) -0.002(3) -0.001(3) 0.003(3)
C33 0.040(4) 0.034(4) 0.042(4) 0.013(3) 0.004(3) 0.003(3)
C34 0.048(4) 0.036(4) 0.041(4) -0.003(3) -0.014(3) -0.001(3)
C35 0.047(4) 0.026(3) 0.048(4) 0.011(3) 0.000(3) -0.001(3)

loop_
_atom_type_symbol
_atom_type_description
_atom_type_scat_dispersion_real
_atom_type_scat_dispersion_imag
_atom_type_scat_source
C C 0.0181 0.0091 'International Tables Vol C Tables 4.2.6.8 and 6.1.1.4'
H H 0.0000 0.0000 'International Tables Vol C Tables 4.2.6.8 and 6.1.1.4'

loop_
_geom_angle_atom_site_label_1
_geom_angle_atom_site_label_2
_geom_angle_atom_site_label_3
_geom_angle
_geom_angle_site_symmetry_1
_geom_angle_site_symmetry_3
_geom_angle_publ_flag
C2 C1 C6 120.5(5) . . ?
C2 C1 H1 119.8 . . ?
C6 C1 H1 119.8 . . ?
C1 C2 C3 120.8(5) . . ?
C1 C2 H2 119.6 . . ?
C3 C2 H2 119.6 . . ?
C4 C3 C2 120.1(5) . . ?
C4 C3 H3 119.9 . . ?
C2 C3 H3 119.9 . . ?
C3 C4 C5 121.3(5) . . ?
C3 C4 H4 119.3 . . ?
C5 C4 H4 119.3 . . ?
C10 C5 C6 119.7(5) . . ?
C10 C5 C4 122.1(5) . . ?
C6 C5 C4 118.2(5) . . ?
C7 C6 C1 122.2(5) . . ?
C7 C6 C5 118.8(5) . . ?
C1 C6 C5 119.1(5) . . ?
C6 C7 C8 122.2(5) . . ?
C6 C7 H7 118.9 . . ?
C8 C7 H7 118.9 . . ?
C7 C8 C13 121.7(5) . 3_766 ?
C7 C8 C9 118.8(5) . . ?
C13 C8 C9 119.5(5) 3_766 . ?
C10 C9 C11 122.0(5) . . ?
C10 C9 C8 118.6(5) . . ?
C11 C9 C8 119.4(5) . . ?
C5 C10 C9 121.9(5) . . ?
C5 C10 H10 119.0 . . ?
C9 C10 H10 119.0 . . ?
C9 C11 C12 120.8(5) . . ?
C9 C11 C14 117.7(4) . . ?
C12 C11 C14 121.3(4) . . ?
C13 C12 C11 122.4(4) . . ?
C13 C12 C12 119.2(6) . 3_766 ?
C11 C12 C12 118.4(6) . 3_766 ?
C12 C13 C8 120.6(5) . 3_766 ?
C12 C13 C25 121.7(4) . . ?
C8 C13 C25 117.6(4) 3_766 . ?
C15 C14 C11 174.9(5) . . ?
C14 C15 C16 170.2(5) . . ?
C21 C16 C17 119.8(5) . . ?
C21 C16 C15 119.2(5) . . ?
C17 C16 C15 121.0(5) . . ?
C17 C18 C19 123.3(5) . . ?
C17 C18 H18 118.4 . . ?
C19 C18 H18 118.4 . . ?
C18 C17 C16 118.4(5) . . ?
C18 C17 C22 121.2(5) . . ?
C16 C17 C22 120.4(5) . . ?
C18 C19 C20 117.2(5) . . ?
C18 C19 C23 121.6(5) . . ?
C20 C19 C23 121.2(5) . . ?
C21 C20 C19 122.1(5) . . ?
C21 C20 H20 119.0 . . ?
C19 C20 H20 119.0 . . ?
C20 C21 C16 119.2(5) . . ?
C20 C21 C24 120.9(5) . . ?
C16 C21 C24 119.8(5) . . ?
C17 C22 H22A 109.5 . . ?
C17 C22 H22B 109.5 . . ?
H22A C22 H22B 109.5 . . ?
C17 C22 H22C 109.5 . . ?
H22A C22 H22C 109.5 . . ?
H22B C22 H22C 109.5 . . ?
C19 C23 H23A 109.5 . . ?
C19 C23 H23B 109.5 . . ?
H23A C23 H23B 109.5 . . ?
C19 C23 H23C 109.5 . . ?
H23A C23 H23C 109.5 . . ?
H23B C23 H23C 109.5 . . ?
C21 C24 H24A 109.5 . . ?
C21 C24 H24B 109.5 . . ?
H24A C24 H24B 109.5 . . ?
C21 C24 H24C 109.5 . . ?
H24A C24 H24C 109.5 . . ?
H24B C24 H24C 109.5 . . ?
C26 C25 C13 176.8(5) . . ?
C25 C26 C27 169.4(5) . . ?
C28 C27 C32 120.6(5) . . ?
C28 C27 C26 119.1(5) . . ?
C32 C27 C26 120.2(5) . . ?
C29 C28 C27 119.1(5) . . ?
C29 C28 C33 121.3(5) . . ?
C27 C28 C33 119.6(5) . . ?
C28 C29 C30 121.8(5) . . ?
C28 C29 H29 119.1 . . ?
C30 C29 H29 119.1 . . ?
C29 C30 C31 118.3(5) . . ?
C29 C30 C34 120.7(5) . . ?
C31 C30 C34 121.0(5) . . ?
C32 C31 C30 122.2(5) . . ?
C32 C31 H31 118.9 . . ?
C30 C31 H31 118.9 . . ?
C31 C32 C27 117.8(5) . . ?
C31 C32 C35 120.3(5) . . ?
C27 C32 C35 121.9(5) . . ?
C28 C33 H33A 109.5 . . ?
C28 C33 H33B 109.5 . . ?
H33A C33 H33B 109.5 . . ?
C28 C33 H33C 109.5 . . ?
H33A C33 H33C 109.5 . . ?
H33B C33 H33C 109.5 . . ?
C30 C34 H34A 109.5 . . ?
C30 C34 H34B 109.5 . . ?
H34A C34 H34B 109.5 . . ?
C30 C34 H34C 109.5 . . ?
H34A C34 H34C 109.5 . . ?
H34B C34 H34C 109.5 . . ?
C32 C35 H35A 109.5 . . ?
C32 C35 H35B 109.5 . . ?
H35A C35 H35B 109.5 . . ?
C32 C35 H35C 109.5 . . ?
H35A C35 H35C 109.5 . . ?
H35B C35 H35C 109.5 . . ?

loop_
_geom_bond_atom_site_label_1
_geom_bond_atom_site_label_2
_geom_bond_distance
_geom_bond_site_symmetry_2
_geom_bond_publ_flag
C1 C2 1.365(6) . ?
C1 C6 1.427(6) . ?
C1 H1 0.9500 . ?
C2 C3 1.432(6) . ?
C2 H2 0.9500 . ?
C3 C4 1.351(6) . ?
C3 H3 0.9500 . ?
C4 C5 1.439(6) . ?
C4 H4 0.9500 . ?
C5 C10 1.383(6) . ?
C5 C6 1.435(6) . ?
C6 C7 1.385(6) . ?
C7 C8 1.416(6) . ?
C7 H7 0.9500 . ?
C8 C13 1.424(6) 3_766 ?
C8 C9 1.428(6) . ?
C9 C10 1.416(5) . ?
C9 C11 1.421(6) . ?
C10 H10 0.9500 . ?
C11 C12 1.426(6) . ?
C11 C14 1.429(6) . ?
C12 C13 1.422(6) . ?
C12 C12 1.454(8) 3_766 ?
C13 C25 1.424(6) . ?
C14 C15 1.201(6) . ?
C15 C16 1.443(6) . ?
C16 C21 1.410(6) . ?
C16 C17 1.415(6) . ?
C18 C17 1.371(6) . ?
C18 C19 1.392(6) . ?
C18 H18 0.9500 . ?
C17 C22 1.514(6) . ?
C19 C20 1.401(6) . ?
C19 C23 1.526(6) . ?
C20 C21 1.376(6) . ?
C20 H20 0.9500 . ?
C21 C24 1.509(6) . ?
C22 H22A 0.9800 . ?
C22 H22B 0.9800 . ?
C22 H22C 0.9800 . ?
C23 H23A 0.9800 . ?
C23 H23B 0.9800 . ?
C23 H23C 0.9800 . ?
C24 H24A 0.9800 . ?
C24 H24B 0.9800 . ?
C24 H24C 0.9800 . ?
C25 C26 1.205(6) . ?
C26 C27 1.449(6) . ?
C27 C28 1.410(6) . ?
C27 C32 1.416(6) . ?
C28 C29 1.375(6) . ?
C28 C33 1.496(6) . ?
C29 C30 1.394(6) . ?
C29 H29 0.9500 . ?
C30 C31 1.398(6) . ?
C30 C34 1.517(6) . ?
C31 C32 1.389(6) . ?
C31 H31 0.9500 . ?
C32 C35 1.498(6) . ?
C33 H33A 0.9800 . ?
C33 H33B 0.9800 . ?
C33 H33C 0.9800 . ?
C34 H34A 0.9800 . ?
C34 H34B 0.9800 . ?
C34 H34C 0.9800 . ?
C35 H35A 0.9800 . ?
C35 H35B 0.9800 . ?
C35 H35C 0.9800 . ?
